data_7017717
loop_
_publ_author_name
'Liu, Xiaolong'
'Chen, Wanzhi'

_publ_section_title
;
 Synthesis of ruthenium(II) complexes of tetradentate
 bis(N-pyridylimidazolylidenyl)methane and their reactivities towards N-
 donors.
;
_journal_issue 2
_journal_name_full 'Dalton transactions (Cambridge, England : 2003)'
_journal_page_first 599
_journal_page_last 608
_journal_paper_doi 10.1039/c1dt11356a
_journal_volume 41
_journal_year 2012
_chemical_formula_sum 'C27 H40 F12 N12 P2 Ru'
_chemical_formula_weight 923.72
_chemical_name_systematic
;
?
;
_space_group_IT_number 2
_symmetry_cell_setting triclinic
_symmetry_space_group_name_Hall '-P 1'
_symmetry_space_group_name_H-M 'P -1'
_atom_sites_solution_hydrogens geom
_atom_sites_solution_primary direct
_atom_sites_solution_secondary difmap
_audit_creation_method SHELXL-97
_cell_angle_alpha 90.291(3)
_cell_angle_beta 93.539(3)
_cell_angle_gamma 116.079(4)
_cell_formula_units_Z 2
_cell_length_a 12.3876(6)
_cell_length_b 12.7519(5)
_cell_length_c 13.4337(5)
_cell_measurement_temperature 293(2)
_cell_volume 1901.15(15)
_computing_cell_refinement 'Bruker FRAMBO'
_computing_data_collection 'Bruker FRAMBO'
_computing_data_reduction 'Bruker SAINT'
_computing_molecular_graphics 'Bruker SHELXTL'
_computing_publication_material 'Bruker SHELXTL'
_computing_structure_refinement 'Bruker SHELXTL'
_computing_structure_solution 'Bruker SHELXTL'
_diffrn_ambient_temperature 293(2)
_diffrn_measured_fraction_theta_full 0.999
_diffrn_measured_fraction_theta_max 0.999
_diffrn_measurement_device_type 'multiwire proportional'
_diffrn_measurement_method 'phi and omega scans'
_diffrn_radiation_monochromator graphite
_diffrn_radiation_source 'fine-focus sealed tube'
_diffrn_radiation_type MoK\a
_diffrn_radiation_wavelength 0.71073
_diffrn_reflns_av_R_equivalents 0.0346
_diffrn_reflns_av_sigmaI/netI 0.0448
_diffrn_reflns_limit_h_max 14
_diffrn_reflns_limit_h_min -14
_diffrn_reflns_limit_k_max 11
_diffrn_reflns_limit_k_min -15
_diffrn_reflns_limit_l_max 15
_diffrn_reflns_limit_l_min -15
_diffrn_reflns_number 16400
_diffrn_reflns_theta_full 25.01
_diffrn_reflns_theta_max 25.01
_diffrn_reflns_theta_min 3.04
_exptl_absorpt_coefficient_mu 0.594
_exptl_absorpt_correction_T_max 0.9430
_exptl_absorpt_correction_T_min 0.9006
_exptl_absorpt_correction_type multi-scan
_exptl_absorpt_process_details sadabs
_exptl_crystal_colour yellow
_exptl_crystal_density_diffrn 1.614
_exptl_crystal_density_method 'not measured'
_exptl_crystal_description block
_exptl_crystal_F_000 936
_exptl_crystal_size_max 0.18
_exptl_crystal_size_mid 0.12
_exptl_crystal_size_min 0.10
_refine_diff_density_max 0.961
_refine_diff_density_min -0.533
_refine_diff_density_rms 0.091
_refine_ls_extinction_method none
_refine_ls_goodness_of_fit_ref 1.036
_refine_ls_hydrogen_treatment mixed
_refine_ls_matrix_type full
_refine_ls_number_parameters 497
_refine_ls_number_reflns 6683
_refine_ls_number_restraints 2
_refine_ls_restrained_S_all 1.036
_refine_ls_R_factor_all 0.0735
_refine_ls_R_factor_gt 0.0572
_refine_ls_shift/su_max 0.001
_refine_ls_shift/su_mean 0.000
_refine_ls_structure_factor_coef Fsqd
_refine_ls_weighting_details 'calc w=1/[\s^2^(Fo^2^)+(0.0947P)^2^+2.3020P] where P=(Fo^2^+2Fc^2^)/3'
_refine_ls_weighting_scheme calc
_refine_ls_wR_factor_gt 0.1520
_refine_ls_wR_factor_ref 0.1692
_reflns_number_gt 5387
_reflns_number_total 6683
_reflns_threshold_expression >2sigma(I)
_cod_data_source_file c1dt11356a.txt
_cod_data_source_block complex_9
_cod_depositor_comments
;
The following automatic conversions were performed:

'_symmetry_cell_setting' value 'Triclinic' changed to 'triclinic'
according to /home/saulius/struct/CIF-dictionaries/cif_core.dic
dictionary named 'cif_core.dic' version 2.4.1 from 2010-06-29.

Automatic conversion script
Id: cif_fix_values 1715 2011-07-08 13:25:40Z adriana 
;
_cod_original_cell_volume 1901.15(14)
_cod_original_sg_symbol_H-M P-1
_cod_database_code 7017717

loop_
_symmetry_equiv_pos_as_xyz
'x, y, z'
'-x, -y, -z'

loop_
_atom_site_label
_atom_site_type_symbol
_atom_site_fract_x
_atom_site_fract_y
_atom_site_fract_z
_atom_site_U_iso_or_equiv
_atom_site_adp_type
_atom_site_occupancy
_atom_site_symmetry_multiplicity
_atom_site_calc_flag
_atom_site_refinement_flags
Ru1 Ru 0.95779(3) 0.70893(3) 0.71892(3) 0.04317(17) Uani 1 1 d .
C1 C 1.3661(6) 0.8258(6) 0.6482(5) 0.0757(18) Uani 1 1 d .
H1 H 1.3715 0.8387 0.5803 0.091 Uiso 1 1 calc R
C2 C 1.4612(5) 0.8960(5) 0.7112(6) 0.0766(18) Uani 1 1 d .
H2 H 1.5310 0.9525 0.6867 0.092 Uiso 1 1 calc R
C3 C 1.4515(5) 0.8814(6) 0.8109(6) 0.0789(19) Uani 1 1 d .
H3 H 1.5143 0.9292 0.8559 0.095 Uiso 1 1 calc R
C4 C 1.3483(5) 0.7955(5) 0.8447(4) 0.0647(15) Uani 1 1 d .
H4 H 1.3395 0.7841 0.9126 0.078 Uiso 1 1 calc R
C5 C 1.2585(4) 0.7271(4) 0.7751(4) 0.0443(11) Uani 1 1 d .
C6 C 1.0362(4) 0.6160(4) 0.7866(3) 0.0405(10) Uani 1 1 d .
C7 C 1.1576(5) 0.5472(5) 0.8686(4) 0.0544(12) Uani 1 1 d .
H7 H 1.2269 0.5425 0.8937 0.065 Uiso 1 1 calc R
C8 C 1.0444(5) 0.4726(5) 0.8834(4) 0.0549(12) Uani 1 1 d .
H8 H 1.0192 0.4055 0.9203 0.066 Uiso 1 1 calc R
C9 C 0.8394(4) 0.4567(5) 0.8271(4) 0.0593(14) Uani 1 1 d .
H9A H 0.8110 0.3784 0.8519 0.071 Uiso 1 1 calc R
H9B H 0.8098 0.5001 0.8679 0.071 Uiso 1 1 calc R
C10 C 0.8441(4) 0.5544(5) 0.6759(4) 0.0494(12) Uani 1 1 d .
C11 C 0.7530(5) 0.3569(6) 0.6558(6) 0.0791(19) Uani 1 1 d .
H11 H 0.7171 0.2783 0.6711 0.095 Uiso 1 1 calc R
C12 C 0.7742(6) 0.3994(6) 0.5638(6) 0.0788(19) Uani 1 1 d .
H12 H 0.7553 0.3564 0.5038 0.095 Uiso 1 1 calc R
C13 C 0.9092(5) 0.6040(5) 0.5151(4) 0.0589(14) Uani 1 1 d .
C14 C 0.9037(6) 0.5901(7) 0.4127(4) 0.0776(19) Uani 1 1 d .
H14 H 0.8463 0.5227 0.3793 0.093 Uiso 1 1 calc R
C15 C 0.9866(8) 0.6801(8) 0.3620(5) 0.087(2) Uani 1 1 d .
H15 H 0.9851 0.6743 0.2929 0.105 Uiso 1 1 calc R
C16 C 1.0718(6) 0.7784(6) 0.4129(4) 0.0758(18) Uani 1 1 d .
H16 H 1.1279 0.8392 0.3787 0.091 Uiso 1 1 calc R
C17 C 1.0727(5) 0.7854(5) 0.5153(4) 0.0591(13) Uani 1 1 d .
H17 H 1.1310 0.8516 0.5496 0.071 Uiso 1 1 calc R
C18 C 1.0815(6) 0.9814(5) 0.7888(5) 0.0689(16) Uani 1 1 d .
H18A H 1.0416 0.9642 0.8507 0.083 Uiso 1 1 calc R
H18B H 1.1562 1.0521 0.8004 0.083 Uiso 1 1 calc R
C19 C 1.0041(7) 1.0025(6) 0.7121(6) 0.089(2) Uani 1 1 d .
H19A H 1.0381 1.0072 0.6482 0.107 Uiso 1 1 calc R
H19B H 1.0062 1.0779 0.7270 0.107 Uiso 1 1 calc R
C20 C 0.8739(7) 0.9118(6) 0.7021(5) 0.083(2) Uani 1 1 d .
H20A H 0.8427 0.8959 0.7677 0.100 Uiso 1 1 calc R
H20B H 0.8264 0.9419 0.6623 0.100 Uiso 1 1 calc R
C21 C 0.7945(6) 0.7008(5) 0.8887(4) 0.0621(14) Uani 1 1 d .
C22 C 0.7808(7) 0.7352(7) 0.9924(5) 0.091(2) Uani 1 1 d .
H22A H 0.8584 0.7710 1.0286 0.136 Uiso 1 1 calc R
H22B H 0.7287 0.6671 1.0260 0.136 Uiso 1 1 calc R
H22C H 0.7466 0.7897 0.9891 0.136 Uiso 1 1 calc R
C23 C 0.5746(7) 0.6251(9) 0.8479(7) 0.103(3) Uani 1 1 d .
H23A H 0.5662 0.6971 0.8444 0.124 Uiso 1 1 calc R
H23B H 0.5604 0.5976 0.9152 0.124 Uiso 1 1 calc R
C24 C 0.4803(7) 0.5333(12) 0.7739(8) 0.141(4) Uani 1 1 d .
H24A H 0.4903 0.4621 0.7791 0.170 Uiso 1 1 calc R
H24B H 0.4012 0.5161 0.7957 0.170 Uiso 1 1 calc R
C25 C 0.4808(7) 0.5602(10) 0.6723(8) 0.121(3) Uani 1 1 d .
H25A H 0.4805 0.6358 0.6660 0.145 Uiso 1 1 calc R
H25B H 0.4081 0.5024 0.6368 0.145 Uiso 1 1 calc R
C26 C 0.5367(7) 0.2921(9) 0.9218(6) 0.085(2) Uani 1 1 d .
C27 C 0.4628(10) 0.1814(11) 0.8764(9) 0.143(4) Uani 1 1 d .
H27A H 0.5049 0.1647 0.8258 0.214 Uiso 1 1 calc R
H27B H 0.3902 0.1813 0.8467 0.214 Uiso 1 1 calc R
H27C H 0.4428 0.1230 0.9259 0.214 Uiso 1 1 calc R
F1 F 0.2766(9) 0.9579(6) 0.0038(6) 0.229(5) Uani 1 1 d .
F2 F 0.2561(5) 0.9944(5) 0.1545(5) 0.157(3) Uani 1 1 d .
F3 F 0.1144(8) 0.8138(6) 0.1596(5) 0.194(4) Uani 1 1 d .
F4 F 0.1364(4) 0.7797(4) 0.0071(4) 0.1283(19) Uani 1 1 d .
F5 F 0.0974(6) 0.9288(7) 0.0522(6) 0.172(3) Uani 1 1 d .
F6 F 0.2927(7) 0.8475(7) 0.1094(7) 0.200(4) Uani 1 1 d .
F7 F 0.6798(16) 0.9535(13) 0.5025(9) 0.353(9) Uani 1 1 d .
F8 F 0.5975(12) 0.7884(12) 0.5283(8) 0.282(6) Uani 1 1 d .
F9 F 0.5890(14) 0.7446(9) 0.3617(9) 0.322(8) Uani 1 1 d .
F10 F 0.6879(6) 0.9335(7) 0.3522(5) 0.183(3) Uani 1 1 d .
F11 F 0.7549(11) 0.8369(18) 0.4534(6) 0.350(9) Uani 1 1 d .
F12 F 0.5171(7) 0.8587(9) 0.4118(8) 0.220(4) Uani 1 1 d .
N1 N 0.9923(4) 0.6999(4) 0.5677(3) 0.0531(10) Uani 1 1 d .
N2 N 0.8299(4) 0.5205(4) 0.5763(3) 0.0577(11) Uani 1 1 d .
N3 N 0.7943(4) 0.4512(4) 0.7238(4) 0.0578(11) Uani 1 1 d .
N4 N 0.9722(3) 0.5147(4) 0.8333(3) 0.0478(9) Uani 1 1 d .
N5 N 1.1525(3) 0.6334(3) 0.8084(3) 0.0436(9) Uani 1 1 d .
N6 N 1.2644(4) 0.7386(4) 0.6779(3) 0.0624(12) Uani 1 1 d .
N7 N 1.1098(4) 0.8842(4) 0.7617(3) 0.0522(10) Uani 1 1 d .
H7A H 1.1536 0.8747 0.8138 0.063 Uiso 1 1 calc R
H7B H 1.1576 0.9069 0.7104 0.063 Uiso 1 1 calc R
N8 N 0.8627(4) 0.8053(4) 0.6558(3) 0.0622(12) Uani 1 1 d .
H8A H 0.8850 0.8219 0.5930 0.075 Uiso 1 1 calc R
H8B H 0.7837 0.7556 0.6508 0.075 Uiso 1 1 calc R
N9 N 0.9002(4) 0.7227(4) 0.8599(3) 0.0540(10) Uani 1 1 d .
H9 H 0.9568 0.7471 0.9070 0.065 Uiso 1 1 calc R
N10 N 0.6968(4) 0.6482(5) 0.8261(4) 0.0700(13) Uani 1 1 d .
H10 H 0.7066 0.6260 0.7682 0.084 Uiso 1 1 calc R
N11 N 0.5871(6) 0.5625(8) 0.6262(6) 0.0950(19) Uani 1 1 d D
N12 N 0.5963(7) 0.3786(8) 0.9579(6) 0.106(2) Uani 1 1 d .
P1 P 0.19615(14) 0.88825(14) 0.08166(11) 0.0623(4) Uani 1 1 d .
P2 P 0.6382(3) 0.8439(3) 0.4316(2) 0.1239(10) Uani 1 1 d .
H11B H 0.567(8) 0.488(3) 0.627(7) 0.12(4) Uiso 1 1 d D
H11A H 0.560(10) 0.573(10) 0.569(4) 0.17(5) Uiso 1 1 d D

loop_
_atom_site_aniso_label
_atom_site_aniso_U_11
_atom_site_aniso_U_22
_atom_site_aniso_U_33
_atom_site_aniso_U_23
_atom_site_aniso_U_13
_atom_site_aniso_U_12
Ru1 0.0423(2) 0.0455(3) 0.0433(2) -0.00221(16) 0.00311(16) 0.02089(18)
C1 0.065(4) 0.070(4) 0.072(4) 0.011(3) 0.022(3) 0.009(3)
C2 0.048(3) 0.056(4) 0.111(6) 0.010(4) 0.016(3) 0.008(3)
C3 0.050(3) 0.065(4) 0.102(5) -0.012(4) -0.010(3) 0.009(3)
C4 0.051(3) 0.067(4) 0.064(3) -0.011(3) -0.005(3) 0.016(3)
C5 0.038(2) 0.040(3) 0.056(3) -0.004(2) 0.005(2) 0.019(2)
C6 0.036(2) 0.040(2) 0.042(2) -0.0026(19) 0.0045(19) 0.0133(19)
C7 0.053(3) 0.058(3) 0.056(3) 0.008(2) -0.002(2) 0.029(3)
C8 0.058(3) 0.054(3) 0.052(3) 0.011(2) 0.006(2) 0.024(3)
C9 0.045(3) 0.052(3) 0.075(4) 0.014(3) 0.018(3) 0.014(2)
C10 0.037(2) 0.053(3) 0.057(3) -0.008(2) -0.003(2) 0.020(2)
C11 0.051(3) 0.054(4) 0.116(6) -0.012(4) -0.007(4) 0.010(3)
C12 0.071(4) 0.061(4) 0.092(5) -0.033(4) -0.021(4) 0.022(3)
C13 0.061(3) 0.073(4) 0.052(3) -0.012(3) -0.003(3) 0.038(3)
C14 0.082(4) 0.104(5) 0.054(3) -0.021(3) -0.011(3) 0.049(4)
C15 0.113(6) 0.128(7) 0.046(3) -0.010(4) 0.004(4) 0.076(5)
C16 0.096(5) 0.089(5) 0.059(3) 0.019(3) 0.023(3) 0.053(4)
C17 0.071(3) 0.064(3) 0.055(3) 0.009(3) 0.016(3) 0.040(3)
C18 0.074(4) 0.049(3) 0.083(4) -0.010(3) 0.004(3) 0.027(3)
C19 0.092(5) 0.067(4) 0.111(6) 0.010(4) 0.001(4) 0.039(4)
C20 0.103(5) 0.094(5) 0.077(4) -0.009(4) -0.005(4) 0.067(5)
C21 0.070(4) 0.064(4) 0.062(3) 0.009(3) 0.020(3) 0.037(3)
C22 0.101(5) 0.116(6) 0.071(4) -0.001(4) 0.031(4) 0.059(5)
C23 0.075(5) 0.144(8) 0.116(6) 0.009(5) 0.031(5) 0.068(5)
C24 0.058(5) 0.220(13) 0.145(9) 0.012(9) 0.017(5) 0.059(6)
C25 0.071(5) 0.161(9) 0.136(8) 0.036(7) 0.009(5) 0.055(6)
C26 0.062(4) 0.109(7) 0.085(5) 0.020(5) 0.015(4) 0.039(4)
C27 0.128(9) 0.153(10) 0.144(9) -0.013(8) 0.004(7) 0.060(8)
F1 0.310(10) 0.110(5) 0.214(7) 0.026(5) 0.180(8) 0.025(6)
F2 0.099(3) 0.150(5) 0.199(6) -0.109(5) -0.015(4) 0.038(3)
F3 0.267(9) 0.137(5) 0.128(4) 0.015(4) 0.113(5) 0.030(5)
F4 0.112(3) 0.115(4) 0.113(3) -0.051(3) 0.018(3) 0.009(3)
F5 0.148(5) 0.206(7) 0.200(7) -0.041(5) -0.051(5) 0.120(5)
F6 0.167(6) 0.191(7) 0.280(9) -0.074(7) -0.099(6) 0.129(6)
F7 0.40(2) 0.293(15) 0.184(9) -0.037(10) -0.084(11) 0.006(13)
F8 0.365(14) 0.392(16) 0.212(9) 0.188(10) 0.153(9) 0.262(13)
F9 0.51(2) 0.200(10) 0.280(12) -0.120(9) -0.164(13) 0.208(12)
F10 0.153(5) 0.188(7) 0.174(6) 0.099(5) 0.048(5) 0.038(5)
F11 0.313(12) 0.80(3) 0.137(6) 0.082(11) 0.042(7) 0.423(18)
F12 0.115(5) 0.223(9) 0.281(10) 0.077(8) -0.002(6) 0.038(5)
N1 0.061(3) 0.060(3) 0.049(2) 0.001(2) 0.006(2) 0.035(2)
N2 0.055(3) 0.060(3) 0.058(3) -0.017(2) -0.010(2) 0.027(2)
N3 0.038(2) 0.050(3) 0.079(3) 0.001(2) 0.004(2) 0.0144(19)
N4 0.039(2) 0.046(2) 0.055(2) 0.0090(19) 0.0077(18) 0.0150(18)
N5 0.040(2) 0.047(2) 0.045(2) 0.0017(17) 0.0054(17) 0.0190(17)
N6 0.056(3) 0.058(3) 0.056(3) 0.004(2) 0.011(2) 0.009(2)
N7 0.054(2) 0.046(2) 0.054(2) -0.0033(19) -0.0006(19) 0.0212(19)
N8 0.063(3) 0.075(3) 0.063(3) 0.004(2) 0.002(2) 0.043(3)
N9 0.053(2) 0.064(3) 0.048(2) 0.001(2) 0.0074(19) 0.028(2)
N10 0.054(3) 0.093(4) 0.071(3) -0.006(3) 0.012(2) 0.039(3)
N11 0.060(3) 0.110(6) 0.108(5) 0.000(5) -0.006(3) 0.032(4)
N12 0.086(5) 0.133(7) 0.106(5) 0.030(5) 0.024(4) 0.053(5)
P1 0.0587(9) 0.0602(9) 0.0579(8) -0.0014(7) -0.0001(7) 0.0177(7)
P2 0.1053(18) 0.116(2) 0.1003(17) 0.0394(16) -0.0065(14) 0.0047(15)

loop_
_atom_type_symbol
_atom_type_description
_atom_type_scat_dispersion_real
_atom_type_scat_dispersion_imag
_atom_type_scat_source
C C 0.0033 0.0016 'International Tables Vol C Tables 4.2.6.8 and 6.1.1.4'
H H 0.0000 0.0000 'International Tables Vol C Tables 4.2.6.8 and 6.1.1.4'
N N 0.0061 0.0033 'International Tables Vol C Tables 4.2.6.8 and 6.1.1.4'
F F 0.0171 0.0103 'International Tables Vol C Tables 4.2.6.8 and 6.1.1.4'
P P 0.1023 0.0942 'International Tables Vol C Tables 4.2.6.8 and 6.1.1.4'
Ru Ru -1.2594 0.8363 'International Tables Vol C Tables 4.2.6.8 and 6.1.1.4'

loop_
_geom_angle_atom_site_label_1
_geom_angle_atom_site_label_2
_geom_angle_atom_site_label_3
_geom_angle
C10 Ru1 C6 80.02(19)
C10 Ru1 N9 101.3(2)
C6 Ru1 N9 85.79(17)
C10 Ru1 N1 76.9(2)
C6 Ru1 N1 102.64(17)
N9 Ru1 N1 170.80(16)
C10 Ru1 N8 99.0(2)
C6 Ru1 N8 175.22(17)
N9 Ru1 N8 89.83(17)
N1 Ru1 N8 81.60(17)
C10 Ru1 N7 172.41(18)
C6 Ru1 N7 95.31(17)
N9 Ru1 N7 84.20(17)
N1 Ru1 N7 98.49(17)
N8 Ru1 N7 86.15(18)
N6 C1 C2 124.2(6)
C1 C2 C3 118.2(6)
C2 C3 C4 119.6(6)
C5 C4 C3 117.9(6)
N6 C5 C4 124.4(5)
N6 C5 N5 116.7(4)
C4 C5 N5 118.9(5)
N4 C6 N5 102.0(4)
N4 C6 Ru1 122.6(3)
N5 C6 Ru1 135.0(3)
C8 C7 N5 107.0(4)
C7 C8 N4 106.3(5)
N3 C9 N4 109.2(4)
N3 C10 N2 103.9(4)
N3 C10 Ru1 132.9(4)
N2 C10 Ru1 119.9(4)
C12 C11 N3 107.8(6)
C11 C12 N2 106.4(5)
N1 C13 C14 123.8(6)
N1 C13 N2 112.6(4)
C14 C13 N2 123.6(6)
C15 C14 C13 117.2(6)
C16 C15 C14 120.5(6)
C15 C16 C17 119.0(6)
N1 C17 C16 122.4(6)
C19 C18 N7 113.5(5)
C18 C19 C20 115.6(6)
N8 C20 C19 110.9(6)
N9 C21 N10 120.3(5)
N9 C21 C22 120.5(6)
N10 C21 C22 119.2(5)
N10 C23 C24 111.4(7)
C25 C24 C23 118.2(10)
C24 C25 N11 111.9(8)
N12 C26 C27 178.9(11)
C17 N1 C13 117.1(5)
C17 N1 Ru1 127.4(4)
C13 N1 Ru1 114.5(4)
C10 N2 C12 111.2(5)
C10 N2 C13 114.9(4)
C12 N2 C13 129.0(5)
C10 N3 C11 110.7(5)
C10 N3 C9 114.9(4)
C11 N3 C9 127.9(5)
C6 N4 C8 113.0(4)
C6 N4 C9 122.4(4)
C8 N4 C9 124.6(4)
C6 N5 C7 111.6(4)
C6 N5 C5 126.1(4)
C7 N5 C5 122.2(4)
C5 N6 C1 115.7(5)
C18 N7 Ru1 118.8(3)
C20 N8 Ru1 121.9(4)
C21 N9 Ru1 131.5(4)
C21 N10 C23 125.3(6)
F1 P1 F3 178.1(4)
F1 P1 F6 86.2(6)
F3 P1 F6 92.7(6)
F1 P1 F2 89.3(4)
F3 P1 F2 92.2(4)
F6 P1 F2 92.0(4)
F1 P1 F5 93.6(6)
F3 P1 F5 87.5(5)
F6 P1 F5 179.3(4)
F2 P1 F5 88.6(4)
F1 P1 F4 90.3(4)
F3 P1 F4 88.2(3)
F6 P1 F4 87.4(4)
F2 P1 F4 179.3(3)
F5 P1 F4 92.0(4)
F9 P2 F8 102.4(8)
F9 P2 F11 94.4(9)
F8 P2 F11 89.0(6)
F9 P2 F10 94.7(7)
F8 P2 F10 162.5(7)
F11 P2 F10 93.7(7)
F9 P2 F7 173.8(10)
F8 P2 F7 79.0(7)
F11 P2 F7 91.6(9)
F10 P2 F7 83.6(6)
F9 P2 F12 88.9(7)
F8 P2 F12 90.8(6)
F11 P2 F12 176.6(9)
F10 P2 F12 85.5(5)
F7 P2 F12 85.0(9)

loop_
_geom_bond_atom_site_label_1
_geom_bond_atom_site_label_2
_geom_bond_distance
Ru1 C10 1.910(5)
Ru1 C6 2.022(5)
Ru1 N9 2.097(4)
Ru1 N1 2.114(4)
Ru1 N8 2.186(4)
Ru1 N7 2.242(4)
C1 N6 1.349(7)
C1 C2 1.358(9)
C2 C3 1.359(9)
C3 C4 1.373(9)
C4 C5 1.372(7)
C5 N6 1.317(6)
C5 N5 1.432(6)
C6 N4 1.364(6)
C6 N5 1.370(6)
C7 C8 1.333(7)
C7 N5 1.389(6)
C8 N4 1.375(7)
C9 N3 1.453(7)
C9 N4 1.474(6)
C10 N3 1.367(7)
C10 N2 1.381(6)
C11 C12 1.346(10)
C11 N3 1.391(8)
C12 N2 1.390(8)
C13 N1 1.360(7)
C13 C14 1.380(8)
C13 N2 1.401(7)
C14 C15 1.376(11)
C15 C16 1.376(10)
C16 C17 1.377(8)
C17 N1 1.348(7)
C18 C19 1.469(9)
C18 N7 1.478(7)
C19 C20 1.514(10)
C20 N8 1.437(8)
C21 N9 1.299(7)
C21 N10 1.333(7)
C21 C22 1.500(8)
C23 N10 1.458(8)
C23 C24 1.538(14)
C24 C25 1.409(12)
C25 N11 1.478(11)
C26 N12 1.110(11)
C26 C27 1.410(14)
F1 P1 1.495(6)
F2 P1 1.534(5)
F3 P1 1.523(6)
F4 P1 1.568(4)
F5 P1 1.555(6)
F6 P1 1.527(6)
F7 P2 1.556(14)
F8 P2 1.491(8)
F9 P2 1.447(9)
F10 P2 1.515(6)
F11 P2 1.498(8)
F12 P2 1.599(9)
